data_4316183
loop_
_publ_author_name
'Michael J. Wiester'
'Adam B. Braunschweig'
'Hyojong Yoo'
'Chad A. Mirkin'

_publ_contact_author_email chadnano@northwestern.edu
_publ_contact_author_name 'Chad A. Mirkin'
_publ_section_title
;
 Solvent and Temperature Induced Switching Between Structural Isomers of
 RhI Phosphinoalkyl Thioether (PS) Complexes
;
_journal_name_full 'Inorganic Chemistry'
_journal_page_first 7188
_journal_page_last 7196
_journal_paper_doi 10.1021/ic101021t
_journal_volume 49
_journal_year 2010
_chemical_formula_sum 'C42 H42 Cl P2 Rh S2'
_chemical_formula_weight 811.18
_chemical_name_systematic
; 

 ? 

;
_space_group_IT_number 14
_symmetry_cell_setting monoclinic
_symmetry_space_group_name_Hall '-P 2ybc'
_symmetry_space_group_name_H-M 'P 1 21/c 1'
_atom_sites_solution_hydrogens geom
_atom_sites_solution_primary direct
_atom_sites_solution_secondary difmap
_audit_creation_method SHELXL-97
_cell_angle_alpha 90.00
_cell_angle_beta 100.9360(10)
_cell_angle_gamma 90.00
_cell_formula_units_Z 4
_cell_length_a 11.29940(10)
_cell_length_b 16.5537(2)
_cell_length_c 20.3915(2)
_cell_measurement_reflns_used 9868
_cell_measurement_temperature 100(2)
_cell_measurement_theta_max 30.06
_cell_measurement_theta_min 2.38
_cell_volume 3744.90(7)
_computing_cell_refinement 'SAINT V7.23A (Bruker, 2005)'
_computing_data_collection 'APEX2 V2.1-4 (Bruker, 2007)'
_computing_data_reduction 'Bruker SAINT'
_computing_molecular_graphics 'Bruker SHELXTL'
_computing_publication_material 'Bruker SHELXTL'
_computing_structure_refinement 'SHELXL-97 (Sheldrick, 1997)'
_computing_structure_solution 'SHELXS-97 (Sheldrick, 1990)'
_diffrn_ambient_temperature 100(2)
_diffrn_measured_fraction_theta_full 0.998
_diffrn_measured_fraction_theta_max 0.998
_diffrn_measurement_device_type 'CCD area detector'
_diffrn_measurement_method 'phi and omega scans'
_diffrn_radiation_monochromator graphite
_diffrn_radiation_source 'fine-focus sealed tube'
_diffrn_radiation_type MoK\a
_diffrn_radiation_wavelength 0.71073
_diffrn_reflns_av_R_equivalents 0.0396
_diffrn_reflns_av_sigmaI/netI 0.0371
_diffrn_reflns_limit_h_max 15
_diffrn_reflns_limit_h_min -15
_diffrn_reflns_limit_k_max 21
_diffrn_reflns_limit_k_min -23
_diffrn_reflns_limit_l_max 28
_diffrn_reflns_limit_l_min -21
_diffrn_reflns_number 50362
_diffrn_reflns_theta_full 30.10
_diffrn_reflns_theta_max 30.10
_diffrn_reflns_theta_min 1.60
_exptl_absorpt_coefficient_mu 0.754
_exptl_absorpt_correction_T_max 0.8546
_exptl_absorpt_correction_T_min 0.8115
_exptl_absorpt_correction_type numerical
_exptl_absorpt_process_details face-indexed
_exptl_crystal_colour yellow
_exptl_crystal_density_diffrn 1.439
_exptl_crystal_density_method 'not measured'
_exptl_crystal_description block
_exptl_crystal_F_000 1672
_exptl_crystal_size_max 0.29
_exptl_crystal_size_mid 0.24
_exptl_crystal_size_min 0.22
_refine_diff_density_max 0.446
_refine_diff_density_min -0.354
_refine_diff_density_rms 0.092
_refine_ls_extinction_method none
_refine_ls_goodness_of_fit_ref 1.016
_refine_ls_hydrogen_treatment constr
_refine_ls_matrix_type full
_refine_ls_number_parameters 435
_refine_ls_number_reflns 10999
_refine_ls_number_restraints 0
_refine_ls_restrained_S_all 1.016
_refine_ls_R_factor_all 0.0315
_refine_ls_R_factor_gt 0.0236
_refine_ls_shift/su_max 0.001
_refine_ls_shift/su_mean 0.000
_refine_ls_structure_factor_coef Fsqd
_refine_ls_weighting_details 'calc w=1/[\s^2^(Fo^2^)+(0.0326P)^2^+0.0000P] where P=(Fo^2^+2Fc^2^)/3'
_refine_ls_weighting_scheme calc
_refine_ls_wR_factor_gt 0.0575
_refine_ls_wR_factor_ref 0.0668
_reflns_number_gt 9153
_reflns_number_total 10999
_reflns_threshold_expression >2sigma(I)
_cod_data_source_file ic101021t_si_002_2.cif
_cod_data_source_block 8d
_cod_depositor_comments
;
The following automatic conversions were performed:

'_symmetry_cell_setting' value 'Monoclinic' changed to 'monoclinic'
according to the built-in table from CIF Core dictionary named
'cif_core.dic' version 2.4.1 from 2010-06-29.

Automatic conversion script
Id: cif_fix_values 1646 2011-03-28 12:23:43Z adriana 
;
_cod_database_code 4316183

loop_
_symmetry_equiv_pos_as_xyz
'x, y, z'
'-x, y+1/2, -z+1/2'
'-x, -y, -z'
'x, -y-1/2, z-1/2'

loop_
_atom_site_label
_atom_site_type_symbol
_atom_site_fract_x
_atom_site_fract_y
_atom_site_fract_z
_atom_site_U_iso_or_equiv
_atom_site_adp_type
_atom_site_occupancy
_atom_site_symmetry_multiplicity
_atom_site_calc_flag
_atom_site_refinement_flags
_atom_site_disorder_assembly
_atom_site_disorder_group
Rh1 Rh 0.705105(10) 0.073946(7) 0.175284(6) 0.01180(4) Uani 1 1 d . . .
Cl1 Cl 0.54404(3) -0.01703(2) 0.18335(2) 0.01836(8) Uani 1 1 d . . .
S1 S 0.57205(3) 0.17995(2) 0.187557(18) 0.01500(8) Uani 1 1 d . . .
S2 S 0.74838(4) -0.14606(3) 0.34185(2) 0.02124(9) Uani 1 1 d . . .
P1 P 0.84341(3) 0.16610(2) 0.173319(19) 0.01404(8) Uani 1 1 d . . .
P2 P 0.81534(3) -0.03425(2) 0.157793(19) 0.01207(8) Uani 1 1 d . . .
C1 C 0.65503(14) 0.27075(10) 0.17265(8) 0.0180(3) Uani 1 1 d . . .
H1A H 0.6464 0.2798 0.1240 0.022 Uiso 1 1 calc R . .
H1B H 0.6212 0.3182 0.1922 0.022 Uiso 1 1 calc R . .
C2 C 0.78714(14) 0.26162(9) 0.20373(8) 0.0178(3) Uani 1 1 d . . .
H2A H 0.7973 0.2604 0.2530 0.021 Uiso 1 1 calc R . .
H2B H 0.8335 0.3080 0.1911 0.021 Uiso 1 1 calc R . .
C3 C 0.56783(13) 0.19287(9) 0.27434(7) 0.0150(3) Uani 1 1 d . . .
C4 C 0.60439(15) 0.13045(10) 0.31886(8) 0.0218(3) Uani 1 1 d . . .
H4 H 0.6336 0.0814 0.3037 0.026 Uiso 1 1 calc R . .
C5 C 0.59803(15) 0.14012(11) 0.38583(8) 0.0239(4) Uani 1 1 d . . .
H5 H 0.6224 0.0970 0.4162 0.029 Uiso 1 1 calc R . .
C6 C 0.55674(14) 0.21147(10) 0.40921(8) 0.0196(3) Uani 1 1 d . . .
C7 C 0.51885(15) 0.27309(10) 0.36376(8) 0.0213(3) Uani 1 1 d . . .
H7 H 0.4898 0.3222 0.3789 0.026 Uiso 1 1 calc R . .
C8 C 0.52274(14) 0.26400(10) 0.29656(8) 0.0189(3) Uani 1 1 d . . .
H8 H 0.4948 0.3061 0.2659 0.023 Uiso 1 1 calc R . .
C9 C 0.55208(17) 0.22256(12) 0.48214(9) 0.0293(4) Uani 1 1 d . . .
H9A H 0.5887 0.2745 0.4977 0.044 Uiso 1 1 calc R . .
H9B H 0.5965 0.1787 0.5082 0.044 Uiso 1 1 calc R . .
H9C H 0.4680 0.2217 0.4879 0.044 Uiso 1 1 calc R . .
C10 C 0.87118(13) 0.19793(10) 0.09151(8) 0.0169(3) Uani 1 1 d . . .
C11 C 0.94303(15) 0.26453(10) 0.08304(9) 0.0220(3) Uani 1 1 d . . .
H11 H 0.9835 0.2933 0.1210 0.026 Uiso 1 1 calc R . .
C12 C 0.95571(16) 0.28891(11) 0.01954(9) 0.0273(4) Uani 1 1 d . . .
H12 H 1.0054 0.3339 0.0143 0.033 Uiso 1 1 calc R . .
C13 C 0.89602(17) 0.24776(12) -0.03620(9) 0.0292(4) Uani 1 1 d . . .
H13 H 0.9042 0.2648 -0.0796 0.035 Uiso 1 1 calc R . .
C14 C 0.82473(16) 0.18214(12) -0.02868(9) 0.0263(4) Uani 1 1 d . . .
H14 H 0.7839 0.1539 -0.0669 0.032 Uiso 1 1 calc R . .
C15 C 0.81248(14) 0.15728(10) 0.03481(8) 0.0202(3) Uani 1 1 d . . .
H15 H 0.7633 0.1119 0.0396 0.024 Uiso 1 1 calc R . .
C16 C 0.99135(14) 0.15941(9) 0.22857(8) 0.0179(3) Uani 1 1 d . . .
C17 C 1.10147(14) 0.16719(10) 0.20811(9) 0.0213(3) Uani 1 1 d . . .
H17 H 1.1035 0.1745 0.1621 0.026 Uiso 1 1 calc R . .
C18 C 1.20905(16) 0.16428(10) 0.25488(10) 0.0284(4) Uani 1 1 d . . .
H18 H 1.2839 0.1694 0.2405 0.034 Uiso 1 1 calc R . .
C19 C 1.20729(17) 0.15398(11) 0.32188(10) 0.0315(4) Uani 1 1 d . . .
H19 H 1.2806 0.1534 0.3537 0.038 Uiso 1 1 calc R . .
C20 C 1.09852(17) 0.14448(11) 0.34259(9) 0.0306(4) Uani 1 1 d . . .
H20 H 1.0974 0.1364 0.3886 0.037 Uiso 1 1 calc R . .
C21 C 0.99060(16) 0.14665(10) 0.29647(8) 0.0239(4) Uani 1 1 d . . .
H21 H 0.9163 0.1395 0.3110 0.029 Uiso 1 1 calc R . .
C22 C 0.80741(14) -0.11346(9) 0.22060(7) 0.0156(3) Uani 1 1 d . . .
H22A H 0.7298 -0.1425 0.2085 0.019 Uiso 1 1 calc R . .
H22B H 0.8731 -0.1529 0.2203 0.019 Uiso 1 1 calc R . .
C23 C 0.81839(14) -0.07814(10) 0.29085(8) 0.0182(3) Uani 1 1 d . . .
H23A H 0.7784 -0.0247 0.2884 0.022 Uiso 1 1 calc R . .
H23B H 0.9045 -0.0707 0.3112 0.022 Uiso 1 1 calc R . .
C24 C 0.74459(14) -0.08668(10) 0.41348(8) 0.0173(3) Uani 1 1 d . . .
C25 C 0.65021(16) -0.09943(11) 0.44705(9) 0.0248(4) Uani 1 1 d . . .
H25 H 0.5879 -0.1364 0.4294 0.030 Uiso 1 1 calc R . .
C26 C 0.64578(18) -0.05874(11) 0.50618(9) 0.0287(4) Uani 1 1 d . . .
H26 H 0.5812 -0.0692 0.5288 0.034 Uiso 1 1 calc R . .
C27 C 0.73344(17) -0.00332(10) 0.53286(8) 0.0237(4) Uani 1 1 d . . .
C28 C 0.82578(17) 0.01015(11) 0.49827(9) 0.0287(4) Uani 1 1 d . . .
H28 H 0.8865 0.0485 0.5152 0.034 Uiso 1 1 calc R . .
C29 C 0.83238(16) -0.03067(11) 0.43953(9) 0.0265(4) Uani 1 1 d . . .
H29 H 0.8972 -0.0202 0.4171 0.032 Uiso 1 1 calc R . .
C30 C 0.7289(2) 0.04110(12) 0.59692(9) 0.0357(5) Uani 1 1 d . . .
H30A H 0.6456 0.0424 0.6042 0.053 Uiso 1 1 calc R . .
H30B H 0.7581 0.0964 0.5939 0.053 Uiso 1 1 calc R . .
H30C H 0.7799 0.0133 0.6343 0.053 Uiso 1 1 calc R . .
C31 C 0.75925(13) -0.08755(9) 0.07929(7) 0.0140(3) Uani 1 1 d . . .
C32 C 0.81517(14) -0.15832(10) 0.06347(8) 0.0201(3) Uani 1 1 d . . .
H32 H 0.8815 -0.1798 0.0942 0.024 Uiso 1 1 calc R . .
C33 C 0.77447(15) -0.19741(11) 0.00310(9) 0.0231(4) Uani 1 1 d . . .
H33 H 0.8121 -0.2460 -0.0070 0.028 Uiso 1 1 calc R . .
C34 C 0.67907(14) -0.16565(10) -0.04234(8) 0.0205(3) Uani 1 1 d . . .
H34 H 0.6524 -0.1920 -0.0839 0.025 Uiso 1 1 calc R . .
C35 C 0.62227(13) -0.09569(10) -0.02746(8) 0.0181(3) Uani 1 1 d . . .
H35 H 0.5566 -0.0742 -0.0587 0.022 Uiso 1 1 calc R . .
C36 C 0.66186(13) -0.05686(10) 0.03364(8) 0.0159(3) Uani 1 1 d . . .
H36 H 0.6222 -0.0093 0.0441 0.019 Uiso 1 1 calc R . .
C37 C 0.97565(12) -0.02667(9) 0.15451(7) 0.0138(3) Uani 1 1 d . . .
C38 C 1.06707(14) -0.04800(10) 0.20806(8) 0.0180(3) Uani 1 1 d . . .
H38 H 1.0468 -0.0691 0.2478 0.022 Uiso 1 1 calc R . .
C39 C 1.18767(14) -0.03850(11) 0.20343(8) 0.0214(3) Uani 1 1 d . . .
H39 H 1.2490 -0.0538 0.2399 0.026 Uiso 1 1 calc R . .
C40 C 1.21897(14) -0.00711(10) 0.14639(8) 0.0214(3) Uani 1 1 d . . .
H40 H 1.3014 -0.0002 0.1437 0.026 Uiso 1 1 calc R . .
C41 C 1.12859(14) 0.01433(10) 0.09275(8) 0.0202(3) Uani 1 1 d . . .
H41 H 1.1494 0.0358 0.0532 0.024 Uiso 1 1 calc R . .
C42 C 1.00836(14) 0.00437(10) 0.09690(8) 0.0169(3) Uani 1 1 d . . .
H42 H 0.9474 0.0189 0.0600 0.020 Uiso 1 1 calc R . .

loop_
_atom_site_aniso_label
_atom_site_aniso_U_11
_atom_site_aniso_U_22
_atom_site_aniso_U_33
_atom_site_aniso_U_23
_atom_site_aniso_U_13
_atom_site_aniso_U_12
Rh1 0.01261(6) 0.01167(6) 0.01122(6) -0.00085(4) 0.00251(4) 0.00033(4)
Cl1 0.01444(16) 0.01687(18) 0.02433(19) -0.00101(15) 0.00507(14) -0.00151(13)
S1 0.01693(17) 0.01518(18) 0.01234(17) -0.00055(14) 0.00135(14) 0.00295(13)
S2 0.0309(2) 0.0183(2) 0.01715(19) -0.00149(16) 0.01108(16) -0.00507(16)
P1 0.01563(18) 0.01324(19) 0.01312(18) 0.00004(15) 0.00242(14) -0.00107(14)
P2 0.01236(16) 0.01278(18) 0.01115(17) 0.00010(14) 0.00244(13) 0.00059(13)
C1 0.0252(8) 0.0144(8) 0.0147(7) 0.0019(6) 0.0046(6) 0.0027(6)
C2 0.0238(8) 0.0132(7) 0.0166(7) -0.0002(6) 0.0047(6) -0.0015(6)
C3 0.0144(7) 0.0173(8) 0.0136(7) -0.0012(6) 0.0032(5) 0.0002(6)
C4 0.0289(8) 0.0201(8) 0.0179(8) -0.0002(7) 0.0079(7) 0.0090(7)
C5 0.0285(8) 0.0264(9) 0.0173(8) 0.0054(7) 0.0059(7) 0.0080(7)
C6 0.0182(7) 0.0262(9) 0.0157(7) -0.0040(7) 0.0063(6) -0.0031(6)
C7 0.0235(8) 0.0189(8) 0.0234(8) -0.0059(7) 0.0097(7) 0.0000(6)
C8 0.0202(7) 0.0169(8) 0.0201(8) 0.0006(6) 0.0050(6) 0.0038(6)
C9 0.0361(10) 0.0351(11) 0.0193(8) -0.0059(8) 0.0120(7) -0.0089(8)
C10 0.0166(7) 0.0173(8) 0.0177(7) 0.0034(6) 0.0058(6) 0.0042(6)
C11 0.0218(8) 0.0190(8) 0.0264(9) 0.0036(7) 0.0077(7) 0.0017(6)
C12 0.0273(9) 0.0241(9) 0.0351(10) 0.0115(8) 0.0176(8) 0.0056(7)
C13 0.0345(10) 0.0336(11) 0.0240(9) 0.0116(8) 0.0167(8) 0.0146(8)
C14 0.0309(9) 0.0310(10) 0.0171(8) 0.0015(7) 0.0049(7) 0.0111(8)
C15 0.0211(7) 0.0209(8) 0.0187(8) 0.0017(7) 0.0035(6) 0.0043(6)
C16 0.0199(7) 0.0119(7) 0.0197(8) -0.0010(6) -0.0021(6) -0.0020(6)
C17 0.0209(8) 0.0142(8) 0.0274(9) 0.0019(7) 0.0014(7) -0.0016(6)
C18 0.0202(8) 0.0176(8) 0.0442(11) 0.0012(8) -0.0021(8) -0.0021(6)
C19 0.0290(9) 0.0202(9) 0.0372(11) -0.0015(8) -0.0141(8) 0.0010(7)
C20 0.0385(10) 0.0269(10) 0.0213(9) -0.0018(7) -0.0074(8) 0.0049(8)
C21 0.0275(8) 0.0222(9) 0.0200(8) 0.0003(7) -0.0005(7) 0.0011(7)
C22 0.0173(7) 0.0147(7) 0.0152(7) 0.0021(6) 0.0043(6) 0.0002(6)
C23 0.0214(7) 0.0197(8) 0.0140(7) 0.0019(6) 0.0045(6) -0.0024(6)
C24 0.0217(7) 0.0168(8) 0.0134(7) 0.0014(6) 0.0036(6) 0.0015(6)
C25 0.0303(9) 0.0249(9) 0.0211(8) -0.0054(7) 0.0098(7) -0.0090(7)
C26 0.0382(10) 0.0282(10) 0.0238(9) -0.0039(8) 0.0166(8) -0.0050(8)
C27 0.0376(10) 0.0171(8) 0.0155(8) 0.0005(6) 0.0023(7) 0.0053(7)
C28 0.0304(9) 0.0267(10) 0.0271(9) -0.0077(8) 0.0005(7) -0.0065(7)
C29 0.0236(8) 0.0291(10) 0.0278(9) -0.0049(8) 0.0075(7) -0.0062(7)
C30 0.0591(13) 0.0256(10) 0.0218(9) -0.0056(8) 0.0066(9) 0.0076(9)
C31 0.0140(6) 0.0157(7) 0.0127(7) -0.0013(6) 0.0037(5) -0.0010(5)
C32 0.0188(7) 0.0197(8) 0.0202(8) -0.0032(7) -0.0006(6) 0.0044(6)
C33 0.0226(8) 0.0212(9) 0.0247(9) -0.0089(7) 0.0020(7) 0.0045(6)
C34 0.0194(7) 0.0251(9) 0.0165(8) -0.0070(7) 0.0025(6) -0.0018(6)
C35 0.0145(7) 0.0243(8) 0.0149(7) 0.0004(6) 0.0010(6) -0.0001(6)
C36 0.0147(7) 0.0174(8) 0.0163(7) 0.0004(6) 0.0046(6) 0.0017(6)
C37 0.0133(6) 0.0135(7) 0.0148(7) -0.0011(6) 0.0027(5) 0.0009(5)
C38 0.0177(7) 0.0206(8) 0.0155(7) 0.0031(6) 0.0027(6) 0.0014(6)
C39 0.0151(7) 0.0258(9) 0.0211(8) 0.0017(7) -0.0019(6) 0.0029(6)
C40 0.0134(7) 0.0268(9) 0.0244(8) -0.0023(7) 0.0050(6) -0.0004(6)
C41 0.0187(7) 0.0253(9) 0.0175(8) -0.0004(7) 0.0059(6) -0.0013(6)
C42 0.0164(7) 0.0198(8) 0.0140(7) -0.0004(6) 0.0017(6) 0.0003(6)

loop_
_atom_type_symbol
_atom_type_description
_atom_type_scat_dispersion_real
_atom_type_scat_dispersion_imag
_atom_type_scat_source
C C 0.0033 0.0016 'International Tables Vol C Tables 4.2.6.8 and 6.1.1.4'
H H 0.0000 0.0000 'International Tables Vol C Tables 4.2.6.8 and 6.1.1.4'
P P 0.1023 0.0942 'International Tables Vol C Tables 4.2.6.8 and 6.1.1.4'
S S 0.1246 0.1234 'International Tables Vol C Tables 4.2.6.8 and 6.1.1.4'
Cl Cl 0.1484 0.1585 'International Tables Vol C Tables 4.2.6.8 and 6.1.1.4'
Rh Rh -1.1178 0.9187 'International Tables Vol C Tables 4.2.6.8 and 6.1.1.4'

loop_
_geom_angle_atom_site_label_1
_geom_angle_atom_site_label_2
_geom_angle_atom_site_label_3
_geom_angle
_geom_angle_site_symmetry_1
_geom_angle_site_symmetry_3
_geom_angle_publ_flag
P1 Rh1 P2 97.658(15) . . ?
P1 Rh1 S1 87.426(15) . . ?
P2 Rh1 S1 174.032(14) . . ?
P1 Rh1 Cl1 174.220(15) . . ?
P2 Rh1 Cl1 87.765(14) . . ?
S1 Rh1 Cl1 87.272(14) . . ?
C3 S1 C1 100.17(7) . . ?
C3 S1 Rh1 109.34(5) . . ?
C1 S1 Rh1 103.72(5) . . ?
C24 S2 C23 102.17(8) . . ?
C10 P1 C16 106.45(7) . . ?
C10 P1 C2 100.83(7) . . ?
C16 P1 C2 100.17(7) . . ?
C10 P1 Rh1 117.59(5) . . ?
C16 P1 Rh1 121.16(5) . . ?
C2 P1 Rh1 107.26(5) . . ?
C37 P2 C31 100.48(7) . . ?
C37 P2 C22 104.64(7) . . ?
C31 P2 C22 102.11(7) . . ?
C37 P2 Rh1 122.23(5) . . ?
C31 P2 Rh1 114.33(5) . . ?
C22 P2 Rh1 110.75(5) . . ?
C2 C1 S1 110.15(11) . . ?
C2 C1 H1A 109.6 . . ?
S1 C1 H1A 109.6 . . ?
C2 C1 H1B 109.6 . . ?
S1 C1 H1B 109.6 . . ?
H1A C1 H1B 108.1 . . ?
C1 C2 P1 108.57(11) . . ?
C1 C2 H2A 110.0 . . ?
P1 C2 H2A 110.0 . . ?
C1 C2 H2B 110.0 . . ?
P1 C2 H2B 110.0 . . ?
H2A C2 H2B 108.4 . . ?
C4 C3 C8 119.96(15) . . ?
C4 C3 S1 119.82(12) . . ?
C8 C3 S1 120.15(12) . . ?
C3 C4 C5 119.54(15) . . ?
C3 C4 H4 120.2 . . ?
C5 C4 H4 120.2 . . ?
C6 C5 C4 121.27(16) . . ?
C6 C5 H5 119.4 . . ?
C4 C5 H5 119.4 . . ?
C5 C6 C7 118.47(15) . . ?
C5 C6 C9 121.28(16) . . ?
C7 C6 C9 120.25(16) . . ?
C8 C7 C6 121.03(15) . . ?
C8 C7 H7 119.5 . . ?
C6 C7 H7 119.5 . . ?
C7 C8 C3 119.68(15) . . ?
C7 C8 H8 120.2 . . ?
C3 C8 H8 120.2 . . ?
C6 C9 H9A 109.5 . . ?
C6 C9 H9B 109.5 . . ?
H9A C9 H9B 109.5 . . ?
C6 C9 H9C 109.5 . . ?
H9A C9 H9C 109.5 . . ?
H9B C9 H9C 109.5 . . ?
C15 C10 C11 118.33(15) . . ?
C15 C10 P1 118.69(12) . . ?
C11 C10 P1 122.86(13) . . ?
C12 C11 C10 120.59(17) . . ?
C12 C11 H11 119.7 . . ?
C10 C11 H11 119.7 . . ?
C13 C12 C11 120.09(17) . . ?
C13 C12 H12 120.0 . . ?
C11 C12 H12 120.0 . . ?
C14 C13 C12 120.00(17) . . ?
C14 C13 H13 120.0 . . ?
C12 C13 H13 120.0 . . ?
C13 C14 C15 120.04(17) . . ?
C13 C14 H14 120.0 . . ?
C15 C14 H14 120.0 . . ?
C14 C15 C10 120.95(16) . . ?
C14 C15 H15 119.5 . . ?
C10 C15 H15 119.5 . . ?
C17 C16 C21 118.90(14) . . ?
C17 C16 P1 124.97(13) . . ?
C21 C16 P1 116.12(12) . . ?
C16 C17 C18 120.28(17) . . ?
C16 C17 H17 119.9 . . ?
C18 C17 H17 119.9 . . ?
C19 C18 C17 120.40(17) . . ?
C19 C18 H18 119.8 . . ?
C17 C18 H18 119.8 . . ?
C18 C19 C20 119.79(16) . . ?
C18 C19 H19 120.1 . . ?
C20 C19 H19 120.1 . . ?
C19 C20 C21 120.42(18) . . ?
C19 C20 H20 119.8 . . ?
C21 C20 H20 119.8 . . ?
C20 C21 C16 120.16(17) . . ?
C20 C21 H21 119.9 . . ?
C16 C21 H21 119.9 . . ?
C23 C22 P2 111.83(11) . . ?
C23 C22 H22A 109.2 . . ?
P2 C22 H22A 109.2 . . ?
C23 C22 H22B 109.2 . . ?
P2 C22 H22B 109.2 . . ?
H22A C22 H22B 107.9 . . ?
C22 C23 S2 109.48(11) . . ?
C22 C23 H23A 109.8 . . ?
S2 C23 H23A 109.8 . . ?
C22 C23 H23B 109.8 . . ?
S2 C23 H23B 109.8 . . ?
H23A C23 H23B 108.2 . . ?
C29 C24 C25 118.22(15) . . ?
C29 C24 S2 124.07(13) . . ?
C25 C24 S2 117.66(12) . . ?
C24 C25 C26 120.76(16) . . ?
C24 C25 H25 119.6 . . ?
C26 C25 H25 119.6 . . ?
C27 C26 C25 121.43(17) . . ?
C27 C26 H26 119.3 . . ?
C25 C26 H26 119.3 . . ?
C26 C27 C28 117.33(16) . . ?
C26 C27 C30 121.62(18) . . ?
C28 C27 C30 121.06(17) . . ?
C27 C28 C29 122.01(16) . . ?
C27 C28 H28 119.0 . . ?
C29 C28 H28 119.0 . . ?
C24 C29 C28 120.24(17) . . ?
C24 C29 H29 119.9 . . ?
C28 C29 H29 119.9 . . ?
C27 C30 H30A 109.5 . . ?
C27 C30 H30B 109.5 . . ?
H30A C30 H30B 109.5 . . ?
C27 C30 H30C 109.5 . . ?
H30A C30 H30C 109.5 . . ?
H30B C30 H30C 109.5 . . ?
C36 C31 C32 119.02(14) . . ?
C36 C31 P2 120.39(12) . . ?
C32 C31 P2 120.58(11) . . ?
C33 C32 C31 120.45(14) . . ?
C33 C32 H32 119.8 . . ?
C31 C32 H32 119.8 . . ?
C34 C33 C32 120.05(15) . . ?
C34 C33 H33 120.0 . . ?
C32 C33 H33 120.0 . . ?
C33 C34 C35 120.33(15) . . ?
C33 C34 H34 119.8 . . ?
C35 C34 H34 119.8 . . ?
C34 C35 C36 119.76(14) . . ?
C34 C35 H35 120.1 . . ?
C36 C35 H35 120.1 . . ?
C31 C36 C35 120.39(14) . . ?
C31 C36 H36 119.8 . . ?
C35 C36 H36 119.8 . . ?
C42 C37 C38 118.43(13) . . ?
C42 C37 P2 118.58(11) . . ?
C38 C37 P2 122.95(12) . . ?
C39 C38 C37 120.38(15) . . ?
C39 C38 H38 119.8 . . ?
C37 C38 H38 119.8 . . ?
C40 C39 C38 120.69(15) . . ?
C40 C39 H39 119.7 . . ?
C38 C39 H39 119.7 . . ?
C39 C40 C41 119.39(15) . . ?
C39 C40 H40 120.3 . . ?
C41 C40 H40 120.3 . . ?
C42 C41 C40 120.15(15) . . ?
C42 C41 H41 119.9 . . ?
C40 C41 H41 119.9 . . ?
C41 C42 C37 120.95(14) . . ?
C41 C42 H42 119.5 . . ?
C37 C42 H42 119.5 . . ?

loop_
_geom_bond_atom_site_label_1
_geom_bond_atom_site_label_2
_geom_bond_distance
_geom_bond_site_symmetry_2
_geom_bond_publ_flag
Rh1 P1 2.1897(4) . ?
Rh1 P2 2.2483(4) . ?
Rh1 S1 2.3547(4) . ?
Rh1 Cl1 2.3918(4) . ?
S1 C3 1.7922(15) . ?
S1 C1 1.8272(16) . ?
S2 C24 1.7678(16) . ?
S2 C23 1.8120(16) . ?
P1 C10 1.8323(16) . ?
P1 C16 1.8334(15) . ?
P1 C2 1.8544(16) . ?
P2 C37 1.8296(15) . ?
P2 C31 1.8324(15) . ?
P2 C22 1.8469(15) . ?
C1 C2 1.515(2) . ?
C1 H1A 0.9900 . ?
C1 H1B 0.9900 . ?
C2 H2A 0.9900 . ?
C2 H2B 0.9900 . ?
C3 C4 1.386(2) . ?
C3 C8 1.392(2) . ?
C4 C5 1.390(2) . ?
C4 H4 0.9500 . ?
C5 C6 1.387(2) . ?
C5 H5 0.9500 . ?
C6 C7 1.390(2) . ?
C6 C9 1.509(2) . ?
C7 C8 1.387(2) . ?
C7 H7 0.9500 . ?
C8 H8 0.9500 . ?
C9 H9A 0.9800 . ?
C9 H9B 0.9800 . ?
C9 H9C 0.9800 . ?
C10 C15 1.392(2) . ?
C10 C11 1.399(2) . ?
C11 C12 1.390(2) . ?
C11 H11 0.9500 . ?
C12 C13 1.386(3) . ?
C12 H12 0.9500 . ?
C13 C14 1.378(3) . ?
C13 H13 0.9500 . ?
C14 C15 1.390(2) . ?
C14 H14 0.9500 . ?
C15 H15 0.9500 . ?
C16 C17 1.391(2) . ?
C16 C21 1.402(2) . ?
C17 C18 1.396(2) . ?
C17 H17 0.9500 . ?
C18 C19 1.381(3) . ?
C18 H18 0.9500 . ?
C19 C20 1.382(3) . ?
C19 H19 0.9500 . ?
C20 C21 1.392(2) . ?
C20 H20 0.9500 . ?
C21 H21 0.9500 . ?
C22 C23 1.530(2) . ?
C22 H22A 0.9900 . ?
C22 H22B 0.9900 . ?
C23 H23A 0.9900 . ?
C23 H23B 0.9900 . ?
C24 C29 1.388(2) . ?
C24 C25 1.388(2) . ?
C25 C26 1.390(2) . ?
C25 H25 0.9500 . ?
C26 C27 1.384(3) . ?
C26 H26 0.9500 . ?
C27 C28 1.384(3) . ?
C27 C30 1.508(2) . ?
C28 C29 1.389(3) . ?
C28 H28 0.9500 . ?
C29 H29 0.9500 . ?
C30 H30A 0.9800 . ?
C30 H30B 0.9800 . ?
C30 H30C 0.9800 . ?
C31 C36 1.395(2) . ?
C31 C32 1.398(2) . ?
C32 C33 1.389(2) . ?
C32 H32 0.9500 . ?
C33 C34 1.385(2) . ?
C33 H33 0.9500 . ?
C34 C35 1.385(2) . ?
C34 H34 0.9500 . ?
C35 C36 1.398(2) . ?
C35 H35 0.9500 . ?
C36 H36 0.9500 . ?
C37 C42 1.395(2) . ?
C37 C38 1.399(2) . ?
C38 C39 1.393(2) . ?
C38 H38 0.9500 . ?
C39 C40 1.380(2) . ?
C39 H39 0.9500 . ?
C40 C41 1.394(2) . ?
C40 H40 0.9500 . ?
C41 C42 1.387(2) . ?
C41 H41 0.9500 . ?
C42 H42 0.9500 . ?

loop_
_geom_torsion_atom_site_label_1
_geom_torsion_atom_site_label_2
_geom_torsion_atom_site_label_3
_geom_torsion_atom_site_label_4
_geom_torsion
_geom_torsion_site_symmetry_1
_geom_torsion_site_symmetry_2
_geom_torsion_site_symmetry_3
_geom_torsion_site_symmetry_4
_geom_torsion_publ_flag
P1 Rh1 S1 C3 -96.25(5) . . . . ?
P2 Rh1 S1 C3 115.23(14) . . . . ?
Cl1 Rh1 S1 C3 81.45(5) . . . . ?
P1 Rh1 S1 C1 9.92(5) . . . . ?
P2 Rh1 S1 C1 -138.61(14) . . . . ?
Cl1 Rh1 S1 C1 -172.38(5) . . . . ?
P2 Rh1 P1 C10 78.66(6) . . . . ?
S1 Rh1 P1 C10 -98.20(6) . . . . ?
Cl1 Rh1 P1 C10 -121.68(15) . . . . ?
P2 Rh1 P1 C16 -54.91(7) . . . . ?
S1 Rh1 P1 C16 128.23(7) . . . . ?
Cl1 Rh1 P1 C16 104.75(15) . . . . ?
P2 Rh1 P1 C2 -168.73(5) . . . . ?
S1 Rh1 P1 C2 14.41(5) . . . . ?
Cl1 Rh1 P1 C2 -9.07(16) . . . . ?
P1 Rh1 P2 C37 5.50(6) . . . . ?
S1 Rh1 P2 C37 153.75(14) . . . . ?
Cl1 Rh1 P2 C37 -172.49(6) . . . . ?
P1 Rh1 P2 C31 -115.89(6) . . . . ?
S1 Rh1 P2 C31 32.36(16) . . . . ?
Cl1 Rh1 P2 C31 66.12(6) . . . . ?
P1 Rh1 P2 C22 129.44(5) . . . . ?
S1 Rh1 P2 C22 -82.31(15) . . . . ?
Cl1 Rh1 P2 C22 -48.55(5) . . . . ?
C3 S1 C1 C2 74.09(12) . . . . ?
Rh1 S1 C1 C2 -38.87(11) . . . . ?
S1 C1 C2 P1 52.95(13) . . . . ?
C10 P1 C2 C1 81.10(12) . . . . ?
C16 P1 C2 C1 -169.80(11) . . . . ?
Rh1 P1 C2 C1 -42.48(11) . . . . ?
C1 S1 C3 C4 -128.87(13) . . . . ?
Rh1 S1 C3 C4 -20.31(14) . . . . ?
C1 S1 C3 C8 54.08(14) . . . . ?
Rh1 S1 C3 C8 162.65(11) . . . . ?
C8 C3 C4 C5 -1.3(2) . . . . ?
S1 C3 C4 C5 -178.39(13) . . . . ?
C3 C4 C5 C6 -0.6(3) . . . . ?
C4 C5 C6 C7 1.5(3) . . . . ?
C4 C5 C6 C9 -178.81(16) . . . . ?
C5 C6 C7 C8 -0.4(2) . . . . ?
C9 C6 C7 C8 179.86(15) . . . . ?
C6 C7 C8 C3 -1.5(2) . . . . ?
C4 C3 C8 C7 2.4(2) . . . . ?
S1 C3 C8 C7 179.41(12) . . . . ?
C16 P1 C10 C15 133.61(12) . . . . ?
C2 P1 C10 C15 -122.27(13) . . . . ?
Rh1 P1 C10 C15 -6.11(14) . . . . ?
C16 P1 C10 C11 -50.45(15) . . . . ?
C2 P1 C10 C11 53.67(14) . . . . ?
Rh1 P1 C10 C11 169.83(11) . . . . ?
C15 C10 C11 C12 -0.4(2) . . . . ?
P1 C10 C11 C12 -176.32(13) . . . . ?
C10 C11 C12 C13 0.7(2) . . . . ?
C11 C12 C13 C14 -0.5(3) . . . . ?
C12 C13 C14 C15 0.1(3) . . . . ?
C13 C14 C15 C10 0.2(2) . . . . ?
C11 C10 C15 C14 0.0(2) . . . . ?
P1 C10 C15 C14 176.08(12) . . . . ?
C10 P1 C16 C17 -7.46(16) . . . . ?
C2 P1 C16 C17 -112.06(15) . . . . ?
Rh1 P1 C16 C17 130.50(13) . . . . ?
C10 P1 C16 C21 171.54(12) . . . . ?
C2 P1 C16 C21 66.94(14) . . . . ?
Rh1 P1 C16 C21 -50.49(14) . . . . ?
C21 C16 C17 C18 -1.5(2) . . . . ?
P1 C16 C17 C18 177.43(13) . . . . ?
C16 C17 C18 C19 -0.3(3) . . . . ?
C17 C18 C19 C20 1.6(3) . . . . ?
C18 C19 C20 C21 -1.1(3) . . . . ?
C19 C20 C21 C16 -0.7(3) . . . . ?
C17 C16 C21 C20 2.0(2) . . . . ?
P1 C16 C21 C20 -177.04(13) . . . . ?
C37 P2 C22 C23 90.58(12) . . . . ?
C31 P2 C22 C23 -165.05(11) . . . . ?
Rh1 P2 C22 C23 -42.92(11) . . . . ?
P2 C22 C23 S2 155.82(8) . . . . ?
C24 S2 C23 C22 -169.18(11) . . . . ?
C23 S2 C24 C29 -34.03(16) . . . . ?
C23 S2 C24 C25 148.63(14) . . . . ?
C29 C24 C25 C26 -1.8(3) . . . . ?
S2 C24 C25 C26 175.74(15) . . . . ?
C24 C25 C26 C27 1.2(3) . . . . ?
C25 C26 C27 C28 0.1(3) . . . . ?
C25 C26 C27 C30 179.87(18) . . . . ?
C26 C27 C28 C29 -0.9(3) . . . . ?
C30 C27 C28 C29 179.36(17) . . . . ?
C25 C24 C29 C28 1.0(3) . . . . ?
S2 C24 C29 C28 -176.33(14) . . . . ?
C27 C28 C29 C24 0.3(3) . . . . ?
C37 P2 C31 C36 -127.78(13) . . . . ?
C22 P2 C31 C36 124.61(13) . . . . ?
Rh1 P2 C31 C36 4.97(14) . . . . ?
C37 P2 C31 C32 50.58(14) . . . . ?
C22 P2 C31 C32 -57.02(14) . . . . ?
Rh1 P2 C31 C32 -176.67(11) . . . . ?
C36 C31 C32 C33 0.1(2) . . . . ?
P2 C31 C32 C33 -178.26(13) . . . . ?
C31 C32 C33 C34 1.0(3) . . . . ?
C32 C33 C34 C35 -1.2(3) . . . . ?
C33 C34 C35 C36 0.2(2) . . . . ?
C32 C31 C36 C35 -1.1(2) . . . . ?
P2 C31 C36 C35 177.32(12) . . . . ?
C34 C35 C36 C31 0.9(2) . . . . ?
C31 P2 C37 C42 51.08(14) . . . . ?
C22 P2 C37 C42 156.67(12) . . . . ?
Rh1 P2 C37 C42 -76.64(13) . . . . ?
C31 P2 C37 C38 -131.18(14) . . . . ?
C22 P2 C37 C38 -25.60(15) . . . . ?
Rh1 P2 C37 C38 101.10(13) . . . . ?
C42 C37 C38 C39 -0.2(2) . . . . ?
P2 C37 C38 C39 -177.93(13) . . . . ?
C37 C38 C39 C40 0.7(3) . . . . ?
C38 C39 C40 C41 -0.7(3) . . . . ?
C39 C40 C41 C42 0.2(3) . . . . ?
C40 C41 C42 C37 0.3(2) . . . . ?
C38 C37 C42 C41 -0.3(2) . . . . ?
P2 C37 C42 C41 177.50(12) . . . . ?
